data_2009390
loop_
_publ_author_name
'Ogawa, Keiichiro'
'Kaji, Makoto'
'Kagawa, Hiroyuki'
'Sagawa, Masakazu'
'Kakuta, Atsushi'

_publ_contact_author
;
       Prof Keiichiro Ogawa
       Department of Chemistry
       The College of Arts and Sciences,
       The University of Tokyo
       Komaba
       Meguro-ku
       Tokyo
       153 Japan
;
_publ_section_title
;
 Structure of 8-(4-acetylphenyl)-1,4-dioxa-8-azaspiro[4,5]decane: a new
 potential nonlinear optical material
;
_journal_issue 1
_journal_name_full 'Acta Crystallographica Section C'
_journal_page_first 95
_journal_page_last 97
_journal_paper_doi 10.1107/S0108270193007917
_journal_volume 50
_journal_year 1994
_chemical_formula_analytical 'C15 H19 N O3'
_chemical_formula_moiety 'C15 H19 N O3'
_chemical_formula_sum 'C15 H19 N O3'
_chemical_formula_weight 261.32
_chemical_melting_point 396.5(5)
_chemical_name_common APDA
_chemical_name_systematic '       8-(4-Acetylphenyl)-1,4-dioxa-8-azaspiro[4.5]decane'
_space_group_IT_number 33
_symmetry_cell_setting orthorhombic
_symmetry_space_group_name_Hall 'P 2c -2n'
_symmetry_space_group_name_H-M 'P n a 21'
_audit_creation_method from_xtal_archive_file_using_CIFIO
_cell_angle_alpha 90
_cell_angle_beta 90
_cell_angle_gamma 90
_cell_formula_units_Z 4
_cell_length_a 6.8750(10)
_cell_length_b 9.0360(10)
_cell_length_c 21.676(2)
_cell_measurement_reflns_used 25
_cell_measurement_temperature 293
_cell_measurement_theta_max 39.81
_cell_measurement_theta_min 36.74
_cell_volume 1346.6(3)
_computing_cell_refinement MSC/AFC
_computing_data_collection
;
  MSC/AFC (Rigaku Corporation, 1988)
;
_computing_data_reduction
;
  Xtal3.0 DIFDAT, ADDREF, SORTRF (Hall & Stewart, 1990)
;
_computing_molecular_graphics
;
  Xtal ORTEP (Johnson, 1965); MindTool (Tirado-Rives & Blake, 1990)
;
_computing_publication_material 'Xtal BONDLA, CIFIO'
_computing_structure_refinement
;
  Xtal3.2 CRYLSQ (Hall, Flack & Stewart, 1992)
;
_computing_structure_solution 'SHELXS86 (Sheldrick, 1985)'
_diffrn_ambient_temperature 293
_diffrn_measurement_device 'Rigaku AFC-6A'
_diffrn_measurement_method \q/2\q
_diffrn_radiation_monochromator graphite
_diffrn_radiation_source Cu
_diffrn_radiation_type xray_tube
_diffrn_radiation_wavelength 1.54184
_diffrn_reflns_av_R_equivalents .009
_diffrn_reflns_av_sigmaI/netI .005
_diffrn_reflns_limit_h_max 7
_diffrn_reflns_limit_h_min 0
_diffrn_reflns_limit_k_max 10
_diffrn_reflns_limit_k_min 0
_diffrn_reflns_limit_l_max 24
_diffrn_reflns_limit_l_min 0
_diffrn_reflns_number 1067
_diffrn_reflns_reduction_process 'perpendicular monochr Lp'
_diffrn_reflns_theta_max 60
_diffrn_reflns_theta_min 4.08
_diffrn_standards_decay_% 0
_diffrn_standards_interval_count 150
_diffrn_standards_number 3
_exptl_absorpt_coefficient_mu 0.69
_exptl_absorpt_correction_type none
_exptl_absorpt_process_details 'Absorption correction not applied'
_exptl_crystal_colour colourless
_exptl_crystal_density_diffrn 1.289
_exptl_crystal_density_meas 1.295(8)
_exptl_crystal_density_method 'flotation in aqueous KBr solution'
_exptl_crystal_description rectangular
_exptl_crystal_F_000 560(?)
_exptl_crystal_size_max 0.35
_exptl_crystal_size_mid 0.3
_exptl_crystal_size_min 0.3
_refine_diff_density_max .244
_refine_diff_density_min -.480
_refine_ls_abs_structure_details none
_refine_ls_abs_structure_Flack 0
_refine_ls_extinction_method none
_refine_ls_goodness_of_fit_all 3.504
_refine_ls_goodness_of_fit_obs 3.575
_refine_ls_hydrogen_treatment 'H atoms not restrained'
_refine_ls_matrix_type full
_refine_ls_number_constraints 0
_refine_ls_number_parameters 247
_refine_ls_number_reflns 1000
_refine_ls_number_restraints 0
_refine_ls_R_factor_all .052
_refine_ls_R_factor_obs .051
_refine_ls_shift/esd_max .201
_refine_ls_shift/esd_mean .033
_refine_ls_structure_factor_coef F
_refine_ls_weighting_details 'w = 1/[\s^2^(F) + 0.0002F^2^]'
_refine_ls_weighting_scheme calc
_refine_ls_wR_factor_all .067
_refine_ls_wR_factor_obs .067
_reflns_number_observed 1000
_reflns_number_total 1034
_reflns_observed_criterion I~net~>2.000\s(I~net~)
_cod_data_source_file hl1039.cif
_cod_data_source_block hi0100
_cod_depositor_comments
;
The following automatic conversions were performed:

'_chemical_melting_point' value '396-397' was changed to '396.5(5)' -
the average value was taken and precision was estimated.

Automatic conversion script
Id: cif_fix_values 1646 2011-03-28 12:23:43Z adriana 

The following automatic conversions were performed:

'_chemical_melting_point' value '396-397' was changed to '396.5(5)' -
the average value was taken and precision was estimated.

Automatic conversion script
Id: cif_fix_values 1715 2011-07-08 13:25:40Z adriana 

The following automatic conversions were performed:

'_refine_ls_weighting_scheme' value '1/[\s^2^(F) + 0.0002F^2^]' was
changed to 'calc'. New tag '_refine_ls_weighting_details' was
created. The value of the new tag was set to 'w = 1/[\s^2^(F) +
0.0002F^2^]'.

Automatic conversion script
Id: cif_fix_values 3143 2015-03-26 13:38:13Z robertas 
;
_cod_original_cell_volume 1346.5(3)
_cod_original_formula_sum 'C15 H19 N1 O3'
_cod_database_code 2009390

loop_
_symmetry_equiv_pos_as_xyz
+x,+y,+z
-x,-y,1/2+z
1/2-x,1/2+y,1/2+z
1/2+x,1/2-y,+z

loop_
_atom_site_aniso_label
_atom_site_aniso_U_11
_atom_site_aniso_U_22
_atom_site_aniso_U_33
_atom_site_aniso_U_12
_atom_site_aniso_U_13
_atom_site_aniso_U_23
C1 .048(3) .037(2) .040(2) -.001(2) -.009(2) .002(2)
C2 .059(3) .044(2) .049(3) -.010(2) -.007(2) -.002(2)
C3 .064(3) .047(3) .043(2) .001(2) -.006(2) -.003(2)
C4 .053(3) .048(2) .042(2) .005(2) -.010(2) .007(2)
C5 .053(3) .050(3) .047(2) -.006(2) -.011(2) .001(2)
C6 .054(3) .045(3) .046(3) -.008(2) -.012(2) -.003(2)
C7 .048(3) .068(3) .053(3) -.006(2) -.007(2) -.005(3)
C8 .049(3) .060(3) .067(3) -.008(2) .005(3) -.009(3)
C9 .056(3) .035(2) .055(3) .008(2) .002(2) .006(2)
C10 .061(3) .050(3) .040(3) .002(2) -.002(2) .000(2)
C11 .058(3) .054(3) .043(3) -.011(2) -.008(2) -.007(2)
C12 .062(4) .064(3) .048(3) .010(2) -.003(2) .007(3)
C13 .084(5) .123(7) .072(5) -.033(5) .023(4) -.005(5)
C14 .066(4) .059(3) .075(5) .005(3) .017(3) .003(3)
C15 .075(4) .055(3) .068(4) .014(3) .015(3) -.005(3)
N1 .046(2) .051(2) .041(2) -.010(2) -.007(2) -.003(2)
O1 .070(2) .046(2) .069(2) .010(2) .020(2) .015(2)
O2 .080(2) .050(2) .070(2) .026(2) .018(2) .011(2)
O3 .102(4) .085(3) .063(3) -.001(3) .022(3) -.013(3)

loop_
_atom_site_label
_atom_site_fract_x
_atom_site_fract_y
_atom_site_fract_z
_atom_site_U_iso_or_equiv
_atom_site_thermal_displace_type
_atom_site_calc_flag
_atom_site_calc_attached_atom
C1 .2041(7) .5124(5) .5631(5) .042(2) Uani ? ?
C2 .2238(8) .6072(5) .6148(5) .051(3) Uani ? ?
C3 .0936(8) .6019(5) .6634(5) .052(3) Uani ? ?
C4 -.0607(7) .5028(5) .6640(5) .047(3) Uani ? ?
C5 -.0784(8) .4061(5) .6137(5) .050(3) Uani ? ?
C6 .0489(7) .4109(5) .5648(5) .048(3) Uani ? ?
C7 .5353(8) .5460(7) .5240(5) .056(3) Uani ? ?
C8 .6302(8) .6238(6) .4702(5) .059(3) Uani ? ?
C9 .5940(7) .5436(5) .4098(5) .049(2) Uani ? ?
C10 .3798(8) .5148(6) .4012(5) .050(3) Uani ? ?
C11 .2882(9) .4400(6) .4573(5) .051(3) Uani ? ?
C12 -.2007(9) .5061(6) .7159(5) .058(3) Uani ? ?
C13 -.3630(10) .3930(10) .7184(6) .093(6) Uani ? ?
C14 .8275(9) .5534(7) .3331(5) .067(4) Uani ? ?
C15 .7970(10) .3956(6) .3524(6) .066(3) Uani ? ?
N1 .3269(6) .5263(4) .5132(5) .046(2) Uani ? ?
O1 .6643(6) .6275(4) .3589(5) .062(2) Uani ? ?
O2 .7031(6) .4087(4) .4104(5) .067(2) Uani ? ?
O3 -.1877(8) .5990(6) .7558(5) .083(3) Uani ? ?
H2 .331(8) .681(7) .618(3) .06(2) Uiso ? ?
H3 .114(7) .680(6) .696(3) .060(10) Uiso ? ?
H5 -.189(8) .328(6) .609(2) .060(10) Uiso ? ?
H6 .033(8) .340(6) .528(3) .060(10) Uiso ? ?
H71 .61(2) .440(10) .541(6) .15(3) Uiso ? ?
H72 .560(10) .598(7) .564(4) .09(2) Uiso ? ?
H81 .565(7) .732(6) .466(2) .050(10) Uiso ? ?
H82 .770(10) .631(8) .479(3) .08(2) Uiso ? ?
H101 .327(8) .619(6) .396(3) .06(2) Uiso ? ?
H102 .362(9) .449(7) .364(3) .06(2) Uiso ? ?
H111 .156(9) .435(6) .450(3) .050(10) Uiso ? ?
H112 .344(9) .338(9) .459(3) .08(2) Uiso ? ?
H131 -.46(2) .390(10) .678(7) .19(5) Uiso ? ?
H132 -.29(2) .310(10) .713(7) .18(5) Uiso ? ?
H133 -.41(2) .35(2) .753(6) .17(5) Uiso ? ?
H141 .810(10) .570(8) .292(4) .08(2) Uiso ? ?
H142 .970(10) .610(10) .349(4) .12(3) Uiso ? ?
H151 .700(10) .330(10) .323(3) .10(2) Uiso ? ?
H152 .909(9) .331(7) .36(2) .07(2) Uiso ? ?

loop_
_atom_type_symbol
_atom_type_scat_dispersion_real
_atom_type_scat_dispersion_imag
_atom_type_scat_source
C .017 .009 IntTabIV2.2B_and_2.3.1
H 0 0 IntTabIV2.2B_and_2.3.1
N .029 .018 IntTabVolIV2.2B_and_2.3.1
O .047 .032 IntTabVolIV2.2B_and_2.3.1

loop_
_geom_angle_atom_site_label_1
_geom_angle_atom_site_label_2
_geom_angle_atom_site_label_3
_geom_angle
_geom_angle_publ_flag
C2 C1 C6 116.4(8) yes
C2 C1 N1 120.4(5) yes
C6 C1 N1 123.1(8) yes
C1 C2 C3 121.3(5) yes
C1 C2 H2 122(4) no
C3 C2 H2 117(4) no
C2 C3 C4 121.6(8) yes
C2 C3 H3 115(3) no
C4 C3 H3 123(3) no
C3 C4 C5 117.4(8) yes
C3 C4 C12 119.4(8) yes
C5 C4 C12 123.2(5) yes
C4 C5 C6 121.6(5) yes
C4 C5 H5 124(3) no
C6 C5 H5 114(3) no
C1 C6 C5 121.6(8) yes
C1 C6 H6 118(3) no
C5 C6 H6 121(3) no
C8 C7 N1 110.9(8) yes
C8 C7 H71 117(6) no
C8 C7 H72 113(4) no
N1 C7 H71 112(5) no
N1 C7 H72 110(4) no
H71 C7 H72 93(7) no
C7 C8 C9 111.9(5) yes
C7 C8 H81 108(3) no
C7 C8 H82 108(4) no
C9 C8 H81 107(3) no
C9 C8 H82 111(4) no
H81 C8 H82 112(5) no
C8 C9 C10 110.4(7) yes
C8 C9 O1 111.0(5) yes
C8 C9 O2 108.2(7) yes
C10 C9 O1 109.1(7) yes
C10 C9 O2 111.5(4) yes
O1 C9 O2 106.5(7) yes
C9 C10 C11 112.4(8) yes
C9 C10 H101 102(3) no
C9 C10 H102 109(3) no
C11 C10 H101 111(3) no
C11 C10 H102 109(4) no
H101 C10 H102 114(5) no
C10 C11 N1 110.4(5) yes
C10 C11 H111 107(4) no
C10 C11 H112 106(4) no
N1 C11 H111 110(4) no
N1 C11 H112 113(4) no
H111 C11 H112 110(5) no
C4 C12 C13 119.4(8) yes
C4 C12 O3 120.7(6) yes
C13 C12 O3 119.9(9) yes
C12 C13 H131 114(7) no
C12 C13 H132 101(9) no
C12 C13 H133 126(8) no
H131 C13 H132 102(11) no
H131 C13 H133 118(11) no
H132 C13 H133 84(12) no
C15 C14 O1 103.1(6) yes
C15 C14 H141 114(5) no
C15 C14 H142 116(4) no
O1 C14 H141 103(5) no
O1 C14 H142 110(4) no
H141 C14 H142 108(7) no
C14 C15 O2 103.4(6) yes
C14 C15 H151 117(4) no
C14 C15 H152 119(7) no
O2 C15 H151 106(4) no
O2 C15 H152 11E1(2) no
H151 C15 H152 101(14) no
C1 N1 C7 119.1(9) yes
C1 N1 C11 119.3(5) yes
C7 N1 C11 112.0(7) yes
C9 O1 C14 108.7(5) yes
C9 O2 C15 107.5(8) yes

loop_
_geom_bond_atom_site_label_1
_geom_bond_atom_site_label_2
_geom_bond_site_symmetry_1
_geom_bond_site_symmetry_2
_geom_bond_distance
_geom_bond_publ_flag
C1 C2 . . 1.420(10) yes
C1 C6 . . 1.407(7) yes
C1 N1 . . 1.380(10) yes
C2 C3 . . 1.380(10) yes
C2 H2 . . 1.00(6) no
C3 C4 . . 1.389(7) yes
C3 H3 . . 1.02(6) no
C4 C5 . . 1.400(10) yes
C4 C12 . . 1.480(10) yes
C5 C6 . . 1.380(10) yes
C5 H5 . . 1.04(5) no
C6 H6 . . 1.04(5) no
C7 C8 . . 1.510(10) yes
C7 N1 . . 1.463(7) yes
C7 H71 . . 1.10(10) no
C7 H72 . . .99(8) no
C8 C9 . . 1.520(10) yes
C8 H81 . . 1.08(5) no
C8 H82 . . 1.00(7) no
C9 C10 . . 1.507(7) yes
C9 O1 . . 1.420(10) yes
C9 O2 . . 1.431(6) yes
C10 C11 . . 1.530(10) yes
C10 H101 . . 1.02(6) no
C10 H102 . . 1.01(6) no
C11 N1 . . 1.470(10) yes
C11 H111 . . .92(6) no
C11 H112 . . 1.00(8) no
C12 C13 . . 1.510(10) yes
C12 O3 . . 1.210(10) yes
C13 H131 . . 1.10(10) no
C13 H132 . . .90(10) no
C13 H133 . . .90(10) no
C14 C15 . . 1.501(9) yes
C14 O1 . . 1.421(9) yes
C14 H141 . . .91(9) no
C14 H142 . . 1.15(9) no
C15 O2 . . 1.420(10) yes
C15 H151 . . 1.12(8) no
C15 H152 . . .97(7) no

loop_
_geom_contact_atom_site_label_1
_geom_contact_atom_site_label_2
_geom_contact_distance
_geom_contact_site_symmetry_2
_geom_contact_publ_flag
C1 C3 2.440(10) . yes
C1 C4 2.850(10) . yes
C1 C5 2.429(9) . yes
C1 C5 4.211(7) 4 yes
C1 C7 2.448(9) . yes
C1 C7 4.241(8) 4_465 yes
C1 C8 3.890(10) 4_465 yes
C1 C8 3.690(10) . yes
C1 C9 4.280(10) . yes
C1 C10 3.71(2) . yes
C1 C11 2.45(2) . yes
C1 C12 4.330(10) . yes
C1 H2 3.96(6) 4_465 yes
C1 H2 2.12(6) . yes
C1 H3 3.32(6) . yes
C1 H5 3.33(5) . yes
C1 H5 3.31(5) 4 yes
C1 H6 3.98(5) 4 yes
C1 H6 2.10(5) . yes
C1 H71 2.90(10) . yes
C1 H72 3.67(7) 4_465 yes
C1 H72 2.54(7) . yes
C1 H81 3.81(5) . yes
C1 H81 3.26(5) 4_465 yes
C1 H82 3.73(7) 4_465 yes
C1 H82 3.64(7) 1_455 yes
C1 H101 3.85(6) . yes
C1 H111 2.56(6) . yes
C1 H112 2.92(7) . yes
C1 H131 3.60(10) 1_655 yes
C2 C2 4.298(7) 4_565 yes
C2 C2 4.298(7) 4_465 yes
C2 C3 3.806(8) 4_565 yes
C2 C4 3.969(8) 4_565 yes
C2 C4 2.420(10) . yes
C2 C5 2.760(7) . yes
C2 C6 2.401(9) . yes
C2 C7 3.920(10) 4_465 yes
C2 C7 2.960(10) . yes
C2 C8 4.020(10) 4_465 yes
C2 C8 4.200(10) . yes
C2 C11 3.76(2) . yes
C2 C12 4.160(10) 4_565 yes
C2 C12 3.760(10) . yes
C2 C13 4.110(10) 1_655 yes
C2 N1 2.430(10) . yes
C2 O3 4.090(10) 4_565 yes
C2 O3 4.170(10) . yes
C2 H2 3.31(6) 4_465 yes
C2 H3 3.74(5) 4_565 yes
C2 H3 2.03(6) . yes
C2 H5 3.98(5) 4 yes
C2 H5 3.80(5) . yes
C2 H6 3.34(5) . yes
C2 H71 3.40(10) . yes
C2 H72 2.54(7) . yes
C2 H72 3.11(7) 4_465 yes
C2 H81 3.70(5) 4_465 yes
C2 H82 3.79(7) 4_465 yes
C2 H111 3.92(6) . yes
C2 H131 3.20(10) 1_655 yes
C3 C3 4.357(7) 4_565 yes
C3 C3 4.357(7) 4_465 yes
C3 C4 4.290(7) 4_565 yes
C3 C5 2.385(9) . yes
C3 C6 2.760(10) . yes
C3 C7 4.410(10) 4_465 yes
C3 C7 4.310(10) . yes
C3 C12 2.480(10) . yes
C3 C12 3.980(9) 4_565 yes
C3 C13 3.850(10) . yes
C3 C13 4.350(10) 1_655 yes
C3 C14 3.97(2) 2_665 yes
C3 C15 4.17(2) 2_665 yes
C3 N1 3.690(10) . yes
C3 O3 3.690(10) 4_565 yes
C3 O3 2.790(10) . yes
C3 H2 2.84(6) 4_465 yes
C3 H2 2.04(6) . yes
C3 H3 3.90(5) 4_465 yes
C3 H5 3.36(5) . yes
C3 H6 3.80(5) . yes
C3 H72 3.84(7) . yes
C3 H72 3.48(7) 4_465 yes
C3 H131 3.60(10) 1_655 yes
C3 H132 3.90(10) 4 yes
C3 H132 3.90(10) . yes
C3 H141 3.25(9) 2_665 yes
C3 H151 3.80(8) 2_665 yes
C4 C6 2.420(10) . yes
C4 C7 4.130(10) 1_455 yes
C4 C13 2.590(10) . yes
C4 C13 4.000(10) 4 yes
C4 C14 4.03(2) 2_665 yes
C4 N1 4.220(10) . yes
C4 O3 2.340(10) . yes
C4 H2 3.12(6) 4_465 yes
C4 H2 3.30(6) . yes
C4 H3 3.70(5) 4_465 yes
C4 H3 2.13(5) . yes
C4 H5 2.17(5) . yes
C4 H6 3.37(6) . yes
C4 H71 3.60(10) 1_455 yes
C4 H72 3.53(7) 1_455 yes
C4 H131 3.70(10) 4 yes
C4 H131 2.90(10) . yes
C4 H132 3.50(10) 4 yes
C4 H132 2.60(10) . yes
C4 H133 3.40(10) . yes
C4 H133 3.90(10) 4 yes
C4 H141 3.32(9) 2_665 yes
C5 C6 3.987(8) 4_455 yes
C5 C7 3.530(10) 1_455 yes
C5 C8 4.190(10) 1_455 yes
C5 C11 4.240(10) . yes
C5 C12 2.540(10) . yes
C5 C13 3.000(10) . yes
C5 C13 3.820(10) 4 yes
C5 N1 3.700(10) . yes
C5 O3 3.620(10) . yes
C5 H2 3.76(6) . yes
C5 H2 3.78(6) 4_465 yes
C5 H3 3.33(6) . yes
C5 H5 3.41(5) 4 yes
C5 H6 3.94(5) 4_455 yes
C5 H6 2.10(6) . yes
C5 H71 3.70(10) 4_455 yes
C5 H71 2.70(10) 1_455 yes
C5 H72 3.24(7) 1_455 yes
C5 H82 3.70(7) 1_455 yes
C5 H111 3.90(6) . yes
C5 H131 2.90(10) . yes
C5 H131 3.10(10) 4 yes
C5 H132 2.80(10) . yes
C5 H132 3.50(10) 4 yes
C5 H133 4.00(10) 4 yes
C5 H133 3.80(10) . yes
C6 C7 3.668(8) . yes
C6 C7 3.839(8) 1_455 yes
C6 C7 4.224(8) 4_455 yes
C6 C8 4.020(10) 1_455 yes
C6 C10 4.320(10) . yes
C6 C11 4.320(10) 4_455 yes
C6 C11 2.870(10) . yes
C6 C12 3.800(10) . yes
C6 C13 4.370(10) . yes
C6 C13 4.360(10) 4 yes
C6 N1 2.447(9) . yes
C6 N1 4.380(7) 4_455 yes
C6 O2 4.100(10) 1_455 yes
C6 H2 3.32(6) . yes
C6 H3 3.78(6) . yes
C6 H5 2.97(5) 4 yes
C6 H5 2.04(5) . yes
C6 H71 3.90(10) . yes
C6 H71 3.10(10) 1_455 yes
C6 H71 3.20(10) 4_455 yes
C6 H72 3.79(7) 1_455 yes
C6 H72 3.87(7) . yes
C6 H81 3.87(5) 4_465 yes
C6 H82 3.32(7) 1_455 yes
C6 H111 2.60(6) . yes
C6 H112 3.51(7) 4_455 yes
C6 H112 3.14(7) . yes
C6 H131 3.70(10) 4 yes
C6 H132 3.90(10) 4 yes
C7 C8 4.245(9) 4_465 yes
C7 C9 2.51(2) . yes
C7 C10 2.880(10) . yes
C7 C11 2.430(10) . yes
C7 C15 4.350(10) . yes
C7 N1 4.360(7) 4_565 yes
C7 O1 3.760(10) . yes
C7 O2 2.990(10) . yes
C7 H2 2.76(6) . yes
C7 H2 3.79(6) 4_565 yes
C7 H5 3.30(5) 1_655 yes
C7 H6 3.90(5) 1_655 yes
C7 H6 3.49(5) 4 yes
C7 H6 3.92(5) . yes
C7 H81 2.11(5) . yes
C7 H81 4.01(5) 4_465 yes
C7 H82 3.57(7) 4_465 yes
C7 H82 2.05(7) . yes
C7 H101 3.19(6) . yes
C7 H102 3.78(7) . yes
C7 H111 3.22(6) . yes
C7 H112 2.70(7) . yes
C7 H131 3.60(10) 1_655 yes
C8 C8 4.125(8) 4_465 yes
C8 C8 4.125(8) 4_565 yes
C8 C10 2.480(10) . yes
C8 C10 3.981(9) 4_565 yes
C8 C11 4.098(8) 4_565 yes
C8 C11 2.892(8) . yes
C8 C14 3.33(2) . yes
C8 C15 3.480(10) . yes
C8 N1 3.563(8) 4_565 yes
C8 N1 2.448(9) . yes
C8 O1 2.43(2) . yes
C8 O2 2.390(10) . yes
C8 H2 3.84(6) . yes
C8 H2 3.90(6) 4_565 yes
C8 H6 3.97(5) 1_655 yes
C8 H71 2.30(10) . yes
C8 H72 2.10(8) . yes
C8 H81 3.26(5) 4_565 yes
C8 H82 3.32(7) 4_465 yes
C8 H101 3.14(6) 4_565 yes
C8 H101 2.63(6) . yes
C8 H102 3.35(6) . yes
C8 H111 4.02(6) 1_655 yes
C8 H111 4.01(5) 4_565 yes
C8 H111 3.70(6) . yes
C8 H112 3.26(7) . yes
C8 H142 3.51(9) . yes
C8 H142 3.74(9) 4_465 yes
C9 C11 2.520(10) . yes
C9 C14 4.403(9) 4_465 yes
C9 C14 2.310(10) . yes
C9 C15 2.300(10) . yes
C9 N1 2.900(10) . yes
C9 O1 4.334(7) 4_465 yes
C9 H71 3.00(10) . yes
C9 H72 3.38(8) . yes
C9 H81 2.11(5) . yes
C9 H81 4.01(5) 4_565 yes
C9 H82 3.98(7) 4_465 yes
C9 H82 2.09(7) . yes
C9 H101 1.98(6) . yes
C9 H101 3.46(6) 4_565 yes
C9 H102 2.07(6) . yes
C9 H111 3.29(6) . yes
C9 H112 3.99(8) 4 yes
C9 H112 2.74(7) . yes
C9 H133 3.80(10) 2_564 yes
C9 H141 2.98(9) . yes
C9 H142 2.95(9) . yes
C9 H142 3.52(9) 4_465 yes
C9 H151 2.80(8) . yes
C9 H152 3.1(2) . yes
C9 H152 3.80(10) 4_455 yes
C10 C12 4.21(2) 2_564 yes
C10 C13 4.05(2) 2_564 yes
C10 C14 4.190(10) 4_465 yes
C10 C14 3.430(10) . yes
C10 C14 4.090(10) 1_455 yes
C10 C15 4.283(9) 1_455 yes
C10 C15 3.240(10) . yes
C10 C15 3.898(9) 4_455 yes
C10 N1 2.46(2) . yes
C10 O1 2.389(8) . yes
C10 O1 3.672(7) 4_465 yes
C10 O2 4.019(6) 4_455 yes
C10 O2 2.429(7) . yes
C10 O3 3.570(10) 2_564 yes
C10 H6 3.96(5) . yes
C10 H71 3.50(10) . yes
C10 H72 3.80(8) . yes
C10 H81 2.73(5) . yes
C10 H81 3.45(5) 4_465 yes
C10 H82 3.35(7) . yes
C10 H82 3.70(7) 4_465 yes
C10 H111 2.00(6) . yes
C10 H112 2.04(8) . yes
C10 H133 3.50(10) 2_564 yes
C10 H141 3.84(8) . yes
C10 H142 3.15(9) 1_455 yes
C10 H142 3.64(9) 4_465 yes
C10 H151 3.75(8) 4_455 yes
C10 H151 3.24(8) . yes
C10 H152 3.80(10) 1_455 yes
C10 H152 3.30(10) 4_455 yes
C11 C14 4.280(10) 1_455 yes
C11 C15 4.090(10) 1_455 yes
C11 C15 3.790(10) 4_455 yes
C11 C15 4.190(10) . yes
C11 O1 3.760(10) . yes
C11 O2 3.041(9) . yes
C11 O2 3.361(8) 4_455 yes
C11 O2 4.158(8) 1_455 yes
C11 H6 3.40(5) 4 yes
C11 H6 2.49(5) . yes
C11 H71 2.80(10) . yes
C11 H72 3.27(7) . yes
C11 H81 3.26(5) . yes
C11 H81 3.34(5) 4_465 yes
C11 H82 3.78(7) . yes
C11 H82 3.91(7) 4_465 yes
C11 H82 3.97(7) 1_455 yes
C11 H101 2.11(6) . yes
C11 H102 2.09(7) . yes
C11 H112 3.95(7) 4_455 yes
C11 H142 3.55(9) 1_455 yes
C11 H151 3.84(8) 4_455 yes
C11 H152 3.6(2) 1_455 yes
C11 H152 3.4(2) 4_455 yes
C12 C13 4.290(10) 4 yes
C12 C14 3.650(10) 2_665 yes
C12 C15 4.150(10) 2_665 yes
C12 H2 3.54(6) 4_465 yes
C12 H3 2.71(5) . yes
C12 H3 3.13(6) 4_465 yes
C12 H5 2.83(5) . yes
C12 H72 3.79(8) 1_455 yes
C12 H102 3.41(7) 2_565 yes
C12 H131 2.20(10) . yes
C12 H132 4.00(10) 4 yes
C12 H132 1.90(10) . yes
C12 H133 3.90(10) 4 yes
C12 H133 2.20(10) . yes
C12 H141 3.20(8) 2_665 yes
C12 H142 3.46(9) 2_665 yes
C12 H151 3.72(8) 3 yes
C12 H152 3.9(3) 2_665 yes
C13 C13 4.300(10) 4_455 yes
C13 C13 4.300(10) 4 yes
C13 C14 4.080(10) 2_565 yes
C13 C14 3.960(10) 3_545 yes
C13 O1 4.110(10) 3_545 yes
C13 O1 3.690(10) 2_565 yes
C13 O3 2.360(10) . yes
C13 H2 4.00(6) 1_455 yes
C13 H3 3.89(6) 4_465 yes
C13 H5 3.83(5) 4_455 yes
C13 H5 2.72(5) . yes
C13 H71 3.90(10) 1_455 yes
C13 H72 3.87(8) 1_455 yes
C13 H101 3.86(6) 2_565 yes
C13 H102 3.46(7) 2_565 yes
C13 H131 3.90(10) 4 yes
C13 H132 3.50(10) 4_455 yes
C13 H133 3.90(10) 4 yes
C13 H141 3.35(8) 3_545 yes
C13 H141 3.51(8) 2_565 yes
C13 H142 3.93(9) 2_665 yes
C13 H142 3.90(9) 3_545 yes
C14 O1 3.740(8) 4_565 yes
C14 O2 2.290(10) . yes
C14 O3 3.290(10) 2_664 yes
C14 H3 3.66(6) 2_664 yes
C14 H81 3.84(5) 4_565 yes
C14 H81 3.77(5) . yes
C14 H82 3.26(7) . yes
C14 H101 3.74(6) 1_655 yes
C14 H101 3.26(6) 4_565 yes
C14 H101 3.74(6) . yes
C14 H102 3.85(6) 1_655 yes
C14 H102 3.40(6) . yes
C14 H111 3.56(6) 1_655 yes
C14 H132 3.50(10) 3_554 yes
C14 H133 3.50(10) 2_564 yes
C14 H133 3.20(10) 3_554 yes
C14 H142 3.95(9) 4_465 yes
C14 H151 2.24(9) . yes
C14 H152 2.10(10) . yes
C15 C15 4.328(9) 4 yes
C15 C15 4.328(9) 4_455 yes
C15 O1 2.289(7) . yes
C15 O2 4.116(9) 4 yes
C15 O3 3.480(10) 3_544 yes
C15 O3 3.410(10) 2_664 yes
C15 H3 3.50(6) 2_664 yes
C15 H82 3.48(7) . yes
C15 H101 3.92(6) . yes
C15 H102 3.92(6) 1_655 yes
C15 H102 3.16(6) 4 yes
C15 H102 3.04(6) . yes
C15 H111 3.79(6) 4 yes
C15 H111 3.27(6) 1_655 yes
C15 H112 3.90(7) . yes
C15 H112 3.14(8) 4 yes
C15 H141 2.05(8) . yes
C15 H142 2.26(9) . yes
C15 H151 3.48(8) 4 yes
C15 H152 3.36(6) 4_455 yes
N1 O1 4.170(10) . yes
N1 O2 3.580(10) . yes
N1 H2 2.66(6) . yes
N1 H5 3.81(5) 4 yes
N1 H6 3.61(5) 4 yes
N1 H6 2.65(5) . yes
N1 H71 2.20(10) . yes
N1 H72 2.02(7) . yes
N1 H81 2.68(5) . yes
N1 H81 3.01(5) 4_465 yes
N1 H82 3.21(7) 4_465 yes
N1 H82 3.29(7) . yes
N1 H82 3.99(7) 1_455 yes
N1 H101 2.68(6) . yes
N1 H102 3.32(7) . yes
N1 H111 1.98(6) . yes
N1 H112 2.08(8) . yes
O1 O1 4.088(5) 4_565 yes
O1 O1 4.088(5) 4_465 yes
O1 O2 2.287(8) . yes
O1 H81 2.60(5) . yes
O1 H81 3.82(5) 4_565 yes
O1 H82 2.71(7) . yes
O1 H101 2.45(6) . yes
O1 H101 2.67(6) 4_565 yes
O1 H102 2.63(6) . yes
O1 H132 3.70(10) 3_554 yes
O1 H133 3.50(10) 3_554 yes
O1 H133 2.90(10) 2_564 yes
O1 H141 3.92(8) 4_465 yes
O1 H141 1.85(9) . yes
O1 H142 2.11(9) . yes
O1 H142 2.75(9) 4_465 yes
O1 H151 2.83(9) . yes
O1 H152 3.17(6) . yes
O2 O3 4.370(10) 3_544 yes
O2 H6 3.46(5) 1_655 yes
O2 H6 3.59(5) 4 yes
O2 H71 2.90(10) . yes
O2 H72 3.87(8) . yes
O2 H81 3.30(5) . yes
O2 H82 2.54(7) . yes
O2 H101 3.22(6) . yes
O2 H102 3.56(6) 4 yes
O2 H102 2.58(6) . yes
O2 H111 3.87(6) . yes
O2 H111 3.24(5) 4 yes
O2 H111 3.24(6) 1_655 yes
O2 H112 2.75(7) . yes
O2 H112 2.64(8) 4 yes
O2 H141 3.05(9) . yes
O2 H142 2.89(9) . yes
O2 H151 2.03(8) . yes
O2 H152 2.0(2) . yes
O2 H152 3.2(2) 4_455 yes
O3 H2 3.59(6) 4_465 yes
O3 H3 2.55(5) . yes
O3 H3 2.74(6) 4_465 yes
O3 H101 3.74(6) 2_565 yes
O3 H102 2.66(7) 2_565 yes
O3 H131 3.10(10) . yes
O3 H132 2.90(10) . yes
O3 H133 2.70(10) . yes
O3 H141 3.08(8) 2_665 yes
O3 H142 3.14(9) 2_665 yes
O3 H151 2.53(8) 3 yes
O3 H151 3.73(8) 2_665 yes
O3 H151 3.85(8) 2_565 yes
O3 H152 3.0(3) 2_665 yes
O3 H152 3.4(2) 3 yes
H2 H3 2.87(8) 4_565 yes
H2 H3 2.26(8) . yes
H2 H71 3.30(10) . yes
H2 H72 2.08(9) . yes
H2 H72 2.99(9) 4_465 yes
H2 H82 3.48(9) 4_465 yes
H2 H131 3.30(10) 1_655 yes
H3 H72 3.53(9) 4_465 yes
H3 H141 3.10(10) 2_665 yes
H3 H151 3.03(9) 2_665 yes
H3 H152 3.5(4) 2_665 yes
H5 H6 3.01(8) 4_455 yes
H5 H6 2.33(8) . yes
H5 H71 2.30(10) 1_455 yes
H5 H71 3.50(10) 4_455 yes
H5 H72 3.16(9) 1_455 yes
H5 H112 3.59(9) 4_455 yes
H5 H131 2.40(10) . yes
H5 H131 3.00(10) 4 yes
H5 H132 2.4(2) . yes
H5 H133 3.50(10) . yes
H6 H71 3.10(10) 1_455 yes
H6 H71 2.60(10) 4_455 yes
H6 H82 3.35(9) 1_455 yes
H6 H111 2.07(8) . yes
H6 H112 2.55(9) 4_455 yes
H6 H112 2.61(9) . yes
H71 H72 1.60(10) . yes
H71 H81 3.10(10) . yes
H71 H82 2.50(10) . yes
H71 H112 3.50(10) 4 yes
H71 H112 2.70(10) . yes
H71 H131 3.0(2) 1_655 yes
H72 H81 2.44(9) . yes
H72 H82 2.40(10) . yes
H72 H82 3.60(10) 4_465 yes
H72 H112 3.60(10) . yes
H72 H131 3.1(2) 1_655 yes
H81 H81 3.45(7) 4_565 yes
H81 H81 3.45(7) 4_465 yes
H81 H82 1.72(8) . yes
H81 H82 2.38(8) 4_465 yes
H81 H101 2.72(7) 4_565 yes
H81 H101 2.46(7) . yes
H81 H111 3.09(7) 4_565 yes
H81 H142 3.00(10) 4_465 yes
H82 H101 3.56(9) . yes
H82 H101 2.92(9) 4_565 yes
H82 H111 3.23(9) 1_655 yes
H82 H142 3.10(10) . yes
H101 H102 1.70(8) . yes
H101 H111 2.35(8) . yes
H101 H112 2.88(9) . yes
H101 H133 3.20(10) 2_564 yes
H101 H141 3.60(10) 4_465 yes
H101 H142 2.70(10) 1_455 yes
H101 H142 2.80(10) 4_465 yes
H102 H111 2.35(9) . yes
H102 H112 2.30(10) . yes
H102 H133 3.00(10) 2_564 yes
H102 H142 3.10(10) 1_455 yes
H102 H151 2.90(10) 4_455 yes
H102 H151 2.70(10) . yes
H102 H152 2.56(9) 4_455 yes
H102 H152 3.30(9) 1_455 yes
H111 H112 3.28(9) 4_455 yes
H111 H112 1.57(9) . yes
H111 H142 3.00(10) 1_455 yes
H111 H152 2.8(3) 1_455 yes
H111 H152 3.6(2) 4_455 yes
H112 H151 3.40(10) 4_455 yes
H112 H152 2.7(3) 4_455 yes
H131 H132 1.6(2) . yes
H131 H132 3.0(2) 4_455 yes
H131 H133 1.7(2) . yes
H131 H141 3.5(2) 2_565 yes
H132 H132 3.6(2) 4_455 yes
H132 H132 3.6(2) 4 yes
H132 H133 1.2(2) . yes
H132 H133 3.1(2) 4 yes
H132 H141 2.7(2) 3_545 yes
H133 H141 3.00(10) 2_565 yes
H133 H141 2.7(2) 3_545 yes
H133 H142 3.0(2) 3_545 yes
H141 H142 1.70(10) . yes
H141 H151 2.40(10) . yes
H141 H152 2.6(2) . yes
H142 H151 3.20(10) . yes
H142 H152 2.50(10) . yes
H151 H152 1.6(2) . yes
H151 H152 2.60(10) 4_455 yes

loop_
_geom_torsion_atom_site_label_1
_geom_torsion_atom_site_label_2
_geom_torsion_atom_site_label_3
_geom_torsion_atom_site_label_4
_geom_torsion
_geom_torsion_publ_flag
C6 C1 C2 C3 -2.0(10) no
C6 C1 C2 H2 179(4) no
N1 C1 C2 C3 175.5(6) no
N1 C1 C2 H2 -4(4) no
C2 C1 C6 C5 .0(10) no
C2 C1 C6 H6 -179(3) no
N1 C1 C6 C5 -175.9(6) no
N1 C1 C6 H6 4(3) no
C2 C1 N1 C7 44.2(7) no
C2 C1 N1 C11 -172.3(6) no
C6 C1 N1 C7 -139.0(6) no
C6 C1 N1 C11 4.5(9) no
C1 C2 C3 C4 .0(10) no
C1 C2 C3 H3 -175(3) no
H2 C2 C3 C4 -180(4) no
H2 C2 C3 H3 5(5) no
C2 C3 C4 C5 .0(10) no
C2 C3 C4 C12 -177.4(7) no
H3 C3 C4 C5 176(4) no
H3 C3 C4 C12 -2(4) no
C3 C4 C5 C6 -2.0(10) no
C3 C4 C5 H5 -179(4) no
C12 C4 C5 C6 176.7(7) no
C12 C4 C5 H5 -1(4) no
C3 C4 C12 C13 -176.8(8) no
C3 C4 C12 O3 4.0(10) no
C5 C4 C12 C13 5.0(10) no
C5 C4 C12 O3 -174.3(8) no
C4 C5 C6 C1 .0(10) no
C4 C5 C6 H6 -179(3) no
H5 C5 C6 C1 179(3) no
H5 C5 C6 H6 -1(5) no
N1 C7 C8 C9 -55.6(7) no
N1 C7 C8 H81 62(3) no
N1 C7 C8 H82 -178(4) no
H71 C7 C8 C9 74(6) no
H71 C7 C8 H81 -168(7) no
H71 C7 C8 H82 -48(8) no
H72 C7 C8 C9 -179(4) no
H72 C7 C8 H81 -62(5) no
H72 C7 C8 H82 59(6) no
C8 C7 N1 C1 -155.0(5) no
C8 C7 N1 C11 59.0(7) no
H71 C7 N1 C1 73(6) no
H71 C7 N1 C11 -73(6) no
H72 C7 N1 C1 -30(4) no
H72 C7 N1 C11 -176(4) no
C7 C8 C9 C10 51.8(7) no
C7 C8 C9 O1 173.0(4) no
C7 C8 C9 O2 -70.5(6) no
H81 C8 C9 C10 -66(3) no
H81 C8 C9 O1 55(3) no
H81 C8 C9 O2 172(3) no
H82 C8 C9 C10 172(4) no
H82 C8 C9 O1 -67(4) no
H82 C8 C9 O2 50(4) no
C8 C9 C10 C11 -51.3(6) no
C8 C9 C10 H101 67(3) no
C8 C9 C10 H102 -172(4) no
O1 C9 C10 C11 -173.7(5) no
O1 C9 C10 H101 -55(3) no
O1 C9 C10 H102 65(4) no
O2 C9 C10 C11 69.0(10) no
O2 C9 C10 H101 -172(3) no
O2 C9 C10 H102 -52(4) no
C8 C9 O1 C14 111.2(6) no
C10 C9 O1 C14 -126.9(6) no
O2 C9 O1 C14 -6.4(8) no
C8 C9 O2 C15 -134.7(6) no
C10 C9 O2 C15 103.7(8) no
O1 C9 O2 C15 -15.2(8) no
C9 C10 C11 N1 54.4(6) no
C9 C10 C11 H111 174(4) no
C9 C10 C11 H112 -69(4) no
H101 C10 C11 N1 -59(3) no
H101 C10 C11 H111 61(5) no
H101 C10 C11 H112 178(5) no
H102 C10 C11 N1 175(4) no
H102 C10 C11 H111 -65(5) no
H102 C10 C11 H112 52(6) no
C10 C11 N1 C1 156.1(5) no
C10 C11 N1 C7 -57.9(7) no
H111 C11 N1 C1 38(4) no
H111 C11 N1 C7 -176(4) no
H112 C11 N1 C1 -85(4) no
H112 C11 N1 C7 61(4) no
C4 C12 C13 H131 -57(7) no
C4 C12 C13 H132 51(9) no
C4 C12 C13 H133 142(10) no
O3 C12 C13 H131 122(7) no
O3 C12 C13 H132 -130(9) no
O3 C12 C13 H133 -39(10) no
O1 C14 C15 O2 -32.5(9) no
O1 C14 C15 H151 83(5) no
O1 C14 C15 H152 -16E1(2) no
H141 C14 C15 O2 -144(5) no
H141 C14 C15 H151 -28(7) no
H141 C14 C15 H152 9E1(3) no
H142 C14 C15 O2 88(5) no
H142 C14 C15 H151 -156(7) no
H142 C14 C15 H152 -3E1(3) no
C15 C14 O1 C9 23.9(9) no
H141 C14 O1 C9 143(5) no
H142 C14 O1 C9 -101(5) no
C14 C15 O2 C9 29.5(7) no
H151 C15 O2 C9 -94(5) no
H152 C15 O2 C9 157(6) no
